data_4105165
loop_
_publ_author_name
'K. C. Nicolaou'
'Jochen Becker'
'Yee Hwee Lim'
'Alexandre Lemire'
'Thomas Neubauer'
'Ana Montero'

_publ_section_title
;
 Total Synthesis and Biological Evaluation of (+)- and
 (-)-Bisanthraquinone Antibiotic BE-43472B and Related Compounds
;
_journal_name_full 'Journal of the American Chemical Society'
_journal_page_first 14812
_journal_page_last 14826
_journal_paper_doi 10.1021/ja9073694
_journal_volume 131
_journal_year 2009
_chemical_formula_sum 'C32 H22 O9'
_chemical_formula_weight 550.50
_chemical_name_systematic
; 
 ? 
;
_space_group_IT_number 19
_symmetry_cell_setting orthorhombic
_symmetry_space_group_name_Hall 'P 2ac 2ab'
_symmetry_space_group_name_H-M 'P 21 21 21'
_atom_sites_solution_hydrogens geom
_atom_sites_solution_primary direct
_atom_sites_solution_secondary difmap
_audit_creation_method SHELXL-97
_cell_angle_alpha 90.00
_cell_angle_beta 90.00
_cell_angle_gamma 90.00
_cell_formula_units_Z 8
_cell_length_a 12.608(3)
_cell_length_b 14.246(3)
_cell_length_c 28.197(6)
_cell_measurement_reflns_used 6967
_cell_measurement_temperature 296(2)
_cell_measurement_theta_max 21.97
_cell_measurement_theta_min 2.16
_cell_volume 5064.6(19)
_computing_cell_refinement 'Bruker SAINT+'
_computing_data_collection 'Bruker SMART'
_computing_data_reduction 'Bruker SAINT+'
_computing_molecular_graphics 'Bruker SHELXTL'
_computing_publication_material 'Bruker SHELXTL'
_computing_structure_refinement 'SHELXL-97 (Sheldrick, 1997)'
_computing_structure_solution 'SHELXS-97 (Sheldrick, 1997)'
_diffrn_ambient_temperature 296(2)
_diffrn_measured_fraction_theta_full 1.000
_diffrn_measured_fraction_theta_max 1.000
_diffrn_measurement_device_type 'CCD area detector'
_diffrn_measurement_method 'phi and omega scans'
_diffrn_radiation_monochromator graphite
_diffrn_radiation_source 'fine-focus sealed tube'
_diffrn_radiation_type MoK\a
_diffrn_radiation_wavelength 0.71073
_diffrn_reflns_av_R_equivalents 0.0788
_diffrn_reflns_av_sigmaI/netI 0.0764
_diffrn_reflns_limit_h_max 14
_diffrn_reflns_limit_h_min -14
_diffrn_reflns_limit_k_max 16
_diffrn_reflns_limit_k_min -16
_diffrn_reflns_limit_l_max 33
_diffrn_reflns_limit_l_min -32
_diffrn_reflns_number 37312
_diffrn_reflns_theta_full 25.00
_diffrn_reflns_theta_max 25.00
_diffrn_reflns_theta_min 1.60
_diffrn_standards_decay_% 1
_exptl_absorpt_coefficient_mu 0.107
_exptl_absorpt_correction_T_max 0.9915
_exptl_absorpt_correction_T_min 0.9769
_exptl_absorpt_correction_type multi-scan
_exptl_absorpt_process_details 'SADABS (SHeldrick, 1999)'
_exptl_crystal_colour Orange
_exptl_crystal_density_diffrn 1.444
_exptl_crystal_density_meas 0
_exptl_crystal_description Parallalepiped
_exptl_crystal_F_000 2288
_exptl_crystal_size_max 0.22
_exptl_crystal_size_mid 0.12
_exptl_crystal_size_min 0.08
_refine_diff_density_max 0.215
_refine_diff_density_min -0.161
_refine_diff_density_rms 0.043
_refine_ls_abs_structure_details 'Flack H D (1983), Acta Cryst. A39, 876-881'
_refine_ls_abs_structure_Flack 0.6(14)
_refine_ls_extinction_method none
_refine_ls_goodness_of_fit_ref 1.114
_refine_ls_hydrogen_treatment constr
_refine_ls_matrix_type full
_refine_ls_number_parameters 751
_refine_ls_number_reflns 8910
_refine_ls_number_restraints 0
_refine_ls_restrained_S_all 1.114
_refine_ls_R_factor_all 0.1161
_refine_ls_R_factor_gt 0.0769
_refine_ls_shift/su_max 0.047
_refine_ls_shift/su_mean 0.006
_refine_ls_structure_factor_coef Fsqd
_refine_ls_weighting_details 'calc w=1/[\s^2^(Fo^2^)+(0.0650P)^2^+0.2000P] where P=(Fo^2^+2Fc^2^)/3'
_refine_ls_weighting_scheme calc
_refine_ls_wR_factor_gt 0.1444
_refine_ls_wR_factor_ref 0.1604
_reflns_number_gt 6062
_reflns_number_total 8910
_reflns_threshold_expression >2sigma(I)
_cod_data_source_file ja9073694_si_004.cif
_cod_data_source_block yeuk
_cod_depositor_comments
;
The following automatic conversions were performed:

'_refine_ls_hydrogen_treatment' value 'constr.' was replaced with the
value 'constr' as specified in the replacement file
'src/cod-tools/trunk/data/replacement-values/replacement_values.lst'.

Automatic conversion script
Id: cif_fix_values 5376 2017-05-30 11:51:03Z andrius 
;
_cod_original_cell_volume 5064.5(18)
_cod_database_code 4105165

loop_
_symmetry_equiv_pos_as_xyz
'x, y, z'
'-x+1/2, -y, z+1/2'
'-x, y+1/2, -z+1/2'
'x+1/2, -y+1/2, -z'

loop_
_atom_site_label
_atom_site_type_symbol
_atom_site_fract_x
_atom_site_fract_y
_atom_site_fract_z
_atom_site_U_iso_or_equiv
_atom_site_adp_type
_atom_site_occupancy
_atom_site_symmetry_multiplicity
_atom_site_calc_flag
_atom_site_refinement_flags
O1A O 1.1478(4) -0.1345(4) 1.14324(18) 0.1040(15) Uani 1 1 d .
H1A H 1.0835 -0.1422 1.1451 0.125 Uiso 1 1 calc R
O2A O 0.9708(4) -0.0481(4) 1.15397(16) 0.1071(16) Uani 1 1 d .
O3A O 0.7359(4) 0.2374(4) 1.15861(18) 0.130(2) Uani 1 1 d .
O4A O 0.7692(4) 0.3335(3) 1.0750(2) 0.1031(16) Uani 1 1 d .
H4A H 0.7102 0.3482 1.0848 0.124 Uiso 1 1 calc R
O5A O 1.0699(2) 0.2197(2) 1.04949(12) 0.0561(9) Uani 1 1 d .
O6A O 1.0361(2) 0.1112(2) 0.98864(11) 0.0448(8) Uani 1 1 d .
O7A O 1.0885(3) 0.0515(3) 0.89847(13) 0.0699(11) Uani 1 1 d .
O8A O 0.7662(4) -0.1916(3) 0.90447(16) 0.1013(16) Uani 1 1 d .
O9A O 1.1511(4) -0.0185(4) 0.81847(16) 0.1119(19) Uani 1 1 d .
H9A H 1.1489 0.0213 0.8394 0.134 Uiso 1 1 calc R
C1A C 1.1691(5) -0.0741(4) 1.1089(2) 0.0690(17) Uani 1 1 d .
C2A C 1.2665(5) -0.0771(5) 1.0866(2) 0.0741(17) Uani 1 1 d .
H2A H 1.3155 -0.1231 1.0949 0.089 Uiso 1 1 calc R
C3A C 1.2913(4) -0.0121(4) 1.0523(2) 0.0682(16) Uani 1 1 d .
H3A H 1.3581 -0.0135 1.0383 0.082 Uiso 1 1 calc R
C4A C 1.2195(4) 0.0546(4) 1.03833(19) 0.0551(14) Uani 1 1 d .
H4A1 H 1.2376 0.0967 1.0144 0.066 Uiso 1 1 calc R
C5A C 1.1222(4) 0.0601(4) 1.05891(18) 0.0510(13) Uani 1 1 d .
C6A C 1.0951(4) -0.0041(4) 1.09574(18) 0.0548(14) Uani 1 1 d .
C7A C 0.9939(5) 0.0044(4) 1.12116(19) 0.0667(16) Uani 1 1 d .
C8A C 0.9199(4) 0.0820(4) 1.10720(18) 0.0604(15) Uani 1 1 d .
C9A C 0.9263(4) 0.1147(4) 1.05603(17) 0.0503(13) Uani 1 1 d .
C10A C 1.0422(4) 0.1286(4) 1.04072(17) 0.0494(13) Uani 1 1 d .
C11A C 0.8808(4) 0.2131(4) 1.04814(18) 0.0546(14) Uani 1 1 d .
H11A H 0.8636 0.2194 1.0144 0.065 Uiso 1 1 calc R
C12A C 0.7803(4) 0.2352(5) 1.0766(2) 0.0686(17) Uani 1 1 d .
C13A C 0.7878(5) 0.2014(5) 1.1278(2) 0.085(2) Uani 1 1 d .
C14A C 0.8565(5) 0.1193(5) 1.1385(2) 0.0819(19) Uani 1 1 d .
H14A H 0.8542 0.0934 1.1688 0.098 Uiso 1 1 calc R
C15A C 0.9757(4) 0.2767(4) 1.0586(2) 0.0620(15) Uani 1 1 d .
H15A H 0.9744 0.2941 1.0922 0.074 Uiso 1 1 calc R
C16A C 0.8904(4) 0.0403(4) 1.02104(17) 0.0467(12) Uani 1 1 d .
C17A C 0.8093(4) -0.0239(4) 1.02205(19) 0.0556(14) Uani 1 1 d .
H17A H 0.7640 -0.0273 1.0480 0.067 Uiso 1 1 calc R
C18A C 0.7960(4) -0.0836(4) 0.98374(18) 0.0541(13) Uani 1 1 d .
H18A H 0.7416 -0.1276 0.9840 0.065 Uiso 1 1 calc R
C19A C 0.8635(4) -0.0782(3) 0.94478(17) 0.0459(12) Uani 1 1 d .
C20A C 0.9480(3) -0.0128(3) 0.94355(16) 0.0414(11) Uani 1 1 d .
C21A C 0.9597(3) 0.0449(3) 0.98246(16) 0.0408(11) Uani 1 1 d .
C22A C 1.0186(4) -0.0076(4) 0.90106(18) 0.0515(13) Uani 1 1 d .
C23A C 1.0028(4) -0.0767(4) 0.86288(17) 0.0523(13) Uani 1 1 d .
C24A C 0.9172(4) -0.1405(4) 0.86414(18) 0.0539(13) Uani 1 1 d .
C25A C 0.8428(4) -0.1413(4) 0.9040(2) 0.0576(14) Uani 1 1 d .
C26A C 0.9029(4) -0.2052(4) 0.8274(2) 0.0667(16) Uani 1 1 d .
H26A H 0.8474 -0.2480 0.8288 0.080 Uiso 1 1 calc R
C27A C 0.9711(5) -0.2057(5) 0.7889(2) 0.0735(17) Uani 1 1 d .
C28A C 1.0548(5) -0.1445(5) 0.7884(2) 0.082(2) Uani 1 1 d .
H28A H 1.1026 -0.1468 0.7633 0.099 Uiso 1 1 calc R
C29A C 1.0705(4) -0.0790(5) 0.8241(2) 0.0720(17) Uani 1 1 d .
C30A C 0.6820(4) 0.1875(5) 1.0555(2) 0.091(2) Uani 1 1 d .
H30A H 0.6848 0.1912 1.0216 0.109 Uiso 1 1 calc R
H30B H 0.6193 0.2186 1.0668 0.109 Uiso 1 1 calc R
H30C H 0.6805 0.1228 1.0651 0.109 Uiso 1 1 calc R
C31A C 0.9820(5) 0.3657(4) 1.0288(2) 0.0793(18) Uani 1 1 d .
H31A H 0.9727 0.3501 0.9959 0.095 Uiso 1 1 calc R
H31B H 1.0501 0.3947 1.0332 0.095 Uiso 1 1 calc R
H31C H 0.9273 0.4084 1.0384 0.095 Uiso 1 1 calc R
C32A C 0.9562(6) -0.2753(5) 0.7485(2) 0.103(2) Uani 1 1 d .
H32A H 1.0200 -0.2783 0.7300 0.124 Uiso 1 1 calc R
H32B H 0.8985 -0.2551 0.7287 0.124 Uiso 1 1 calc R
H32C H 0.9407 -0.3362 0.7613 0.124 Uiso 1 1 calc R
O1B O 0.0743(4) 0.7912(3) 0.6104(2) 0.1079(17) Uani 1 1 d .
H1B H 0.0719 0.7340 0.6074 0.129 Uiso 1 1 calc R
O2B O 0.1575(4) 0.6266(3) 0.6118(2) 0.120(2) Uani 1 1 d .
O3B O 0.4955(3) 0.4347(3) 0.60710(14) 0.0815(13) Uani 1 1 d .
O4B O 0.5805(3) 0.4427(3) 0.69545(14) 0.0718(11) Uani 1 1 d .
H4B H 0.5965 0.3968 0.6794 0.086 Uiso 1 1 calc R
O5B O 0.4786(2) 0.7194(2) 0.69851(11) 0.0449(8) Uani 1 1 d .
O6B O 0.3692(2) 0.7188(2) 0.76552(10) 0.0391(7) Uani 1 1 d .
O7B O 0.3393(3) 0.7898(2) 0.85480(12) 0.0638(10) Uani 1 1 d .
O8B O 0.0386(4) 0.5340(4) 0.88741(17) 0.119(2) Uani 1 1 d .
O9B O 0.2856(3) 0.8808(3) 0.92989(13) 0.0657(10) Uani 1 1 d .
H9B H 0.3162 0.8888 0.9552 0.079 Uiso 1 1 calc R
C1B C 0.1494(4) 0.8139(4) 0.6423(2) 0.0670(16) Uani 1 1 d .
C2B C 0.1529(5) 0.9050(4) 0.6583(2) 0.0689(16) Uani 1 1 d .
H2B H 0.1032 0.9484 0.6476 0.083 Uiso 1 1 calc R
C3B C 0.2289(4) 0.9316(4) 0.6895(2) 0.0617(15) Uani 1 1 d .
H3B H 0.2312 0.9937 0.6997 0.074 Uiso 1 1 calc R
C4B C 0.3035(4) 0.8683(3) 0.70684(18) 0.0496(13) Uani 1 1 d .
H4B1 H 0.3548 0.8878 0.7284 0.060 Uiso 1 1 calc R
C5B C 0.3004(3) 0.7774(3) 0.69175(16) 0.0413(11) Uani 1 1 d .
C6B C 0.2236(4) 0.7486(3) 0.65871(19) 0.0531(13) Uani 1 1 d .
C7B C 0.2225(4) 0.6528(4) 0.6411(2) 0.0631(15) Uani 1 1 d .
C8B C 0.3066(4) 0.5890(3) 0.65723(18) 0.0491(12) Uani 1 1 d .
C9B C 0.3458(3) 0.6023(3) 0.70686(16) 0.0422(11) Uani 1 1 d .
C10B C 0.3751(3) 0.7061(3) 0.71338(16) 0.0397(11) Uani 1 1 d .
C11B C 0.4559(3) 0.5561(3) 0.71541(16) 0.0443(12) Uani 1 1 d .
H11B H 0.4636 0.5450 0.7495 0.053 Uiso 1 1 calc R
C12B C 0.4716(4) 0.4620(3) 0.68980(18) 0.0517(13) Uani 1 1 d .
C13B C 0.4435(4) 0.4712(3) 0.63784(19) 0.0545(13) Uani 1 1 d .
C14B C 0.3489(4) 0.5279(4) 0.62642(18) 0.0544(13) Uani 1 1 d .
H14B H 0.3175 0.5209 0.5968 0.065 Uiso 1 1 calc R
C15B C 0.5363(4) 0.6315(3) 0.70085(17) 0.0489(12) Uani 1 1 d .
H15B H 0.5640 0.6165 0.6693 0.059 Uiso 1 1 calc R
C16B C 0.2694(3) 0.5896(3) 0.74683(17) 0.0442(12) Uani 1 1 d .
C17B C 0.1900(4) 0.5243(4) 0.7556(2) 0.0596(15) Uani 1 1 d .
H17B H 0.1723 0.4793 0.7330 0.072 Uiso 1 1 calc R
C18B C 0.1376(4) 0.5281(4) 0.7990(2) 0.0686(16) Uani 1 1 d .
H18B H 0.0848 0.4842 0.8052 0.082 Uiso 1 1 calc R
C19B C 0.1609(4) 0.5941(4) 0.83298(19) 0.0519(13) Uani 1 1 d .
C20B C 0.2389(3) 0.6638(3) 0.82389(17) 0.0421(11) Uani 1 1 d .
C21B C 0.2918(3) 0.6584(3) 0.78060(16) 0.0370(11) Uani 1 1 d .
C22B C 0.2644(4) 0.7354(3) 0.85988(17) 0.0439(12) Uani 1 1 d .
C23B C 0.1977(4) 0.7428(3) 0.90211(17) 0.0436(12) Uani 1 1 d .
C24B C 0.1183(4) 0.6745(4) 0.91135(18) 0.0521(13) Uani 1 1 d .
C25B C 0.1020(4) 0.5960(4) 0.8779(2) 0.0692(17) Uani 1 1 d .
C26B C 0.0573(4) 0.6818(4) 0.95227(18) 0.0556(14) Uani 1 1 d .
H26B H 0.0052 0.6370 0.9580 0.067 Uiso 1 1 calc R
C27B C 0.0714(4) 0.7531(4) 0.98459(18) 0.0518(13) Uani 1 1 d .
C28B C 0.1473(4) 0.8184(4) 0.97520(18) 0.0559(14) Uani 1 1 d .
H28B H 0.1567 0.8674 0.9966 0.067 Uiso 1 1 calc R
C29B C 0.2115(4) 0.8155(3) 0.93504(18) 0.0490(12) Uani 1 1 d .
C30B C 0.4042(5) 0.3832(4) 0.7094(2) 0.0779(19) Uani 1 1 d .
H30D H 0.4161 0.3775 0.7429 0.093 Uiso 1 1 calc R
H30E H 0.4229 0.3254 0.6940 0.093 Uiso 1 1 calc R
H30F H 0.3307 0.3966 0.7037 0.093 Uiso 1 1 calc R
C31B C 0.6283(4) 0.6431(4) 0.7348(2) 0.0705(16) Uani 1 1 d .
H31D H 0.6019 0.6610 0.7655 0.085 Uiso 1 1 calc R
H31E H 0.6752 0.6909 0.7232 0.085 Uiso 1 1 calc R
H31F H 0.6660 0.5848 0.7374 0.085 Uiso 1 1 calc R
C32B C 0.0046(5) 0.7579(5) 1.02903(19) 0.0772(18) Uani 1 1 d .
H32D H 0.0317 0.7143 1.0520 0.093 Uiso 1 1 calc R
H32E H -0.0674 0.7420 1.0215 0.093 Uiso 1 1 calc R
H32F H 0.0073 0.8203 1.0418 0.093 Uiso 1 1 calc R

loop_
_atom_site_aniso_label
_atom_site_aniso_U_11
_atom_site_aniso_U_22
_atom_site_aniso_U_33
_atom_site_aniso_U_23
_atom_site_aniso_U_13
_atom_site_aniso_U_12
O1A 0.135(4) 0.096(3) 0.081(3) 0.029(3) -0.002(3) 0.020(3)
O2A 0.104(3) 0.146(4) 0.071(3) 0.038(3) 0.015(3) 0.009(3)
O3A 0.079(3) 0.222(6) 0.088(3) -0.073(4) 0.016(3) 0.033(4)
O4A 0.068(3) 0.092(4) 0.149(4) -0.042(3) 0.022(3) 0.015(3)
O5A 0.0410(18) 0.056(2) 0.072(2) -0.0109(19) -0.0051(17) 0.0032(18)
O6A 0.0347(17) 0.058(2) 0.0413(19) -0.0028(15) -0.0019(14) -0.0041(16)
O7A 0.057(2) 0.088(3) 0.064(2) -0.016(2) 0.0118(19) -0.031(2)
O8A 0.110(4) 0.098(3) 0.096(3) -0.037(3) 0.025(3) -0.053(3)
O9A 0.075(3) 0.183(5) 0.078(3) -0.045(3) 0.035(3) -0.054(3)
C1A 0.097(5) 0.063(4) 0.047(3) 0.007(3) -0.014(3) 0.007(4)
C2A 0.070(4) 0.074(4) 0.078(4) -0.003(4) -0.015(3) 0.023(3)
C3A 0.049(3) 0.067(4) 0.090(5) 0.007(4) -0.013(3) 0.004(3)
C4A 0.039(3) 0.061(3) 0.065(3) 0.006(3) -0.014(3) 0.011(3)
C5A 0.044(3) 0.059(3) 0.050(3) -0.003(3) -0.011(2) 0.004(3)
C6A 0.051(3) 0.074(4) 0.039(3) -0.006(3) -0.011(2) 0.000(3)
C7A 0.076(4) 0.087(5) 0.037(3) 0.007(3) -0.004(3) -0.002(3)
C8A 0.045(3) 0.093(4) 0.043(3) -0.008(3) -0.001(3) -0.008(3)
C9A 0.038(3) 0.066(4) 0.046(3) -0.004(3) -0.002(2) 0.002(2)
C10A 0.040(3) 0.060(3) 0.049(3) -0.006(3) -0.001(2) -0.001(3)
C11A 0.052(3) 0.059(3) 0.052(3) -0.022(3) -0.002(3) 0.005(3)
C12A 0.045(3) 0.076(4) 0.086(5) -0.029(3) -0.001(3) 0.011(3)
C13A 0.061(4) 0.131(6) 0.062(4) -0.050(4) 0.003(3) -0.003(4)
C14A 0.060(4) 0.127(6) 0.058(4) -0.017(4) 0.006(3) 0.006(4)
C15A 0.049(3) 0.073(4) 0.064(4) -0.017(3) 0.005(3) 0.012(3)
C16A 0.040(3) 0.053(3) 0.047(3) 0.002(2) 0.001(2) 0.002(2)
C17A 0.052(3) 0.064(4) 0.051(3) 0.010(3) 0.012(3) -0.002(3)
C18A 0.050(3) 0.061(3) 0.052(3) 0.001(3) 0.007(3) -0.011(3)
C19A 0.042(3) 0.044(3) 0.051(3) -0.003(2) -0.005(2) 0.002(2)
C20A 0.030(2) 0.051(3) 0.043(3) 0.004(2) -0.005(2) 0.003(2)
C21A 0.036(2) 0.050(3) 0.037(3) 0.001(2) -0.005(2) 0.007(2)
C22A 0.041(3) 0.062(4) 0.051(3) -0.002(3) -0.003(2) 0.001(3)
C23A 0.042(3) 0.071(4) 0.044(3) -0.001(3) 0.002(2) 0.005(3)
C24A 0.058(3) 0.051(3) 0.053(3) -0.007(3) -0.009(3) 0.004(3)
C25A 0.049(3) 0.050(3) 0.074(4) -0.005(3) -0.001(3) -0.013(3)
C26A 0.069(4) 0.066(4) 0.065(4) -0.007(3) -0.006(3) 0.000(3)
C27A 0.080(4) 0.082(5) 0.058(4) -0.016(3) -0.011(3) 0.014(4)
C28A 0.068(4) 0.123(6) 0.056(4) -0.029(4) 0.011(3) 0.010(4)
C29A 0.048(3) 0.110(5) 0.058(4) -0.024(4) 0.003(3) -0.009(4)
C30A 0.044(3) 0.129(6) 0.099(5) -0.010(5) 0.001(3) 0.000(4)
C31A 0.065(4) 0.061(4) 0.112(5) -0.019(4) 0.003(4) 0.010(3)
C32A 0.111(6) 0.117(6) 0.081(5) -0.047(4) -0.023(4) 0.031(5)
O1B 0.086(3) 0.094(3) 0.144(4) -0.002(3) -0.074(3) 0.018(3)
O2B 0.113(4) 0.094(3) 0.152(5) -0.052(3) -0.086(4) 0.036(3)
O3B 0.105(3) 0.077(3) 0.063(2) -0.018(2) 0.007(2) 0.033(2)
O4B 0.075(3) 0.066(3) 0.074(3) -0.010(2) 0.004(2) 0.038(2)
O5B 0.0375(17) 0.0470(19) 0.0503(19) 0.0066(16) 0.0010(15) 0.0027(16)
O6B 0.0394(17) 0.0351(17) 0.0427(19) -0.0007(14) 0.0022(14) -0.0028(15)
O7B 0.073(2) 0.062(2) 0.056(2) -0.0090(18) 0.0253(19) -0.037(2)
O8B 0.120(4) 0.131(4) 0.106(4) -0.044(3) 0.053(3) -0.093(4)
O9B 0.082(3) 0.057(2) 0.058(2) -0.0111(19) 0.009(2) -0.027(2)
C1B 0.052(3) 0.075(4) 0.075(4) 0.004(3) -0.018(3) 0.007(3)
C2B 0.062(4) 0.060(4) 0.085(4) 0.013(3) -0.001(3) 0.014(3)
C3B 0.073(4) 0.037(3) 0.075(4) -0.001(3) -0.004(3) 0.007(3)
C4B 0.054(3) 0.037(3) 0.058(3) 0.011(2) -0.007(2) 0.000(2)
C5B 0.044(3) 0.042(3) 0.038(3) -0.001(2) -0.001(2) -0.002(2)
C6B 0.053(3) 0.043(3) 0.063(3) -0.004(3) -0.010(3) 0.013(2)
C7B 0.058(3) 0.062(4) 0.070(4) -0.016(3) -0.024(3) 0.007(3)
C8B 0.058(3) 0.037(3) 0.052(3) -0.007(2) -0.007(3) -0.004(2)
C9B 0.043(3) 0.041(3) 0.043(3) -0.006(2) 0.000(2) 0.007(2)
C10B 0.044(3) 0.035(3) 0.040(3) 0.000(2) -0.002(2) -0.002(2)
C11B 0.042(3) 0.052(3) 0.040(3) -0.001(2) -0.003(2) 0.007(2)
C12B 0.056(3) 0.045(3) 0.054(3) 0.002(3) 0.005(3) 0.018(3)
C13B 0.071(4) 0.039(3) 0.053(3) -0.007(3) 0.004(3) 0.011(3)
C14B 0.066(3) 0.054(3) 0.043(3) -0.006(3) -0.016(3) -0.002(3)
C15B 0.043(3) 0.058(3) 0.046(3) 0.004(2) -0.001(2) 0.012(3)
C16B 0.040(3) 0.031(3) 0.062(3) -0.002(2) -0.002(2) 0.004(2)
C17B 0.050(3) 0.050(3) 0.078(4) -0.023(3) 0.006(3) -0.012(3)
C18B 0.060(3) 0.062(4) 0.084(4) -0.020(3) 0.014(3) -0.028(3)
C19B 0.038(3) 0.052(3) 0.065(3) -0.006(3) 0.009(2) -0.013(2)
C20B 0.035(2) 0.036(3) 0.056(3) -0.003(2) 0.000(2) -0.001(2)
C21B 0.031(2) 0.029(3) 0.051(3) 0.000(2) -0.004(2) 0.001(2)
C22B 0.046(3) 0.039(3) 0.047(3) 0.003(2) 0.003(2) -0.007(2)
C23B 0.042(3) 0.042(3) 0.047(3) 0.006(2) -0.003(2) -0.001(2)
C24B 0.043(3) 0.052(3) 0.061(3) 0.005(3) -0.002(3) -0.007(3)
C25B 0.060(4) 0.071(4) 0.077(4) -0.003(3) 0.010(3) -0.027(3)
C26B 0.039(3) 0.062(4) 0.066(4) 0.012(3) 0.014(3) -0.018(2)
C27B 0.049(3) 0.056(3) 0.051(3) -0.005(3) 0.003(3) 0.006(3)
C28B 0.056(3) 0.065(4) 0.046(3) -0.001(3) 0.001(3) 0.000(3)
C29B 0.051(3) 0.051(3) 0.045(3) -0.002(2) -0.002(3) -0.009(3)
C30B 0.124(5) 0.044(3) 0.066(4) 0.003(3) 0.010(4) 0.014(3)
C31B 0.059(3) 0.077(4) 0.076(4) 0.012(3) -0.021(3) 0.009(3)
C32B 0.071(4) 0.100(5) 0.060(4) 0.000(3) 0.017(3) 0.006(3)

loop_
_atom_type_symbol
_atom_type_description
_atom_type_scat_dispersion_real
_atom_type_scat_dispersion_imag
_atom_type_scat_source
C C 0.0033 0.0016 'International Tables Vol C Tables 4.2.6.8 and 6.1.1.4'
H H 0.0000 0.0000 'International Tables Vol C Tables 4.2.6.8 and 6.1.1.4'
O O 0.0106 0.0060 'International Tables Vol C Tables 4.2.6.8 and 6.1.1.4'

loop_
_geom_angle_atom_site_label_1
_geom_angle_atom_site_label_2
_geom_angle_atom_site_label_3
_geom_angle
C10A O5A C15A 110.6(4)
C21A O6A C10A 106.1(3)
O1A C1A C2A 119.5(6)
O1A C1A C6A 121.1(6)
C2A C1A C6A 119.4(6)
C3A C2A C1A 120.1(6)
C4A C3A C2A 121.3(6)
C5A C4A C3A 120.9(5)
C4A C5A C6A 119.4(5)
C4A C5A C10A 120.0(5)
C6A C5A C10A 120.5(4)
C1A C6A C5A 119.0(5)
C1A C6A C7A 120.3(5)
C5A C6A C7A 120.7(5)
O2A C7A C6A 121.6(6)
O2A C7A C8A 120.0(5)
C6A C7A C8A 118.3(5)
C14A C8A C7A 120.2(5)
C14A C8A C9A 123.5(6)
C7A C8A C9A 116.3(5)
C8A C9A C16A 112.8(4)
C8A C9A C11A 113.5(4)
C16A C9A C11A 115.7(4)
C8A C9A C10A 110.9(4)
C16A C9A C10A 101.0(4)
C11A C9A C10A 101.4(4)
O5A C10A O6A 110.4(4)
O5A C10A C5A 112.7(4)
O6A C10A C5A 105.3(4)
O5A C10A C9A 108.3(4)
O6A C10A C9A 101.9(3)
C5A C10A C9A 117.5(4)
C15A C11A C9A 102.8(4)
C15A C11A C12A 115.1(4)
C9A C11A C12A 114.9(5)
O4A C12A C13A 110.6(5)
O4A C12A C30A 110.4(5)
C13A C12A C30A 106.1(5)
O4A C12A C11A 105.7(5)
C13A C12A C11A 112.3(5)
C30A C12A C11A 112.0(5)
O3A C13A C14A 120.4(7)
O3A C13A C12A 121.0(7)
C14A C13A C12A 118.5(5)
C8A C14A C13A 122.6(6)
O5A C15A C31A 108.8(4)
O5A C15A C11A 105.9(4)
C31A C15A C11A 115.3(5)
C17A C16A C21A 120.9(5)
C17A C16A C9A 132.4(5)
C21A C16A C9A 106.7(4)
C16A C17A C18A 118.9(5)
C17A C18A C19A 120.6(5)
C18A C19A C20A 121.0(4)
C18A C19A C25A 118.1(4)
C20A C19A C25A 120.9(4)
C21A C20A C19A 117.0(4)
C21A C20A C22A 123.0(4)
C19A C20A C22A 120.0(4)
O6A C21A C20A 126.3(4)
O6A C21A C16A 112.1(4)
C20A C21A C16A 121.7(4)
O7A C22A C23A 121.0(5)
O7A C22A C20A 120.8(4)
C23A C22A C20A 118.2(4)
C29A C23A C24A 118.3(5)
C29A C23A C22A 120.6(5)
C24A C23A C22A 121.0(4)
C26A C24A C23A 120.3(5)
C26A C24A C25A 118.8(5)
C23A C24A C25A 120.9(5)
O8A C25A C24A 121.8(5)
O8A C25A C19A 119.7(5)
C24A C25A C19A 118.5(4)
C27A C26A C24A 120.3(6)
C28A C27A C26A 118.9(5)
C28A C27A C32A 120.2(6)
C26A C27A C32A 120.9(6)
C27A C28A C29A 122.1(6)
O9A C29A C23A 122.9(5)
O9A C29A C28A 117.0(5)
C23A C29A C28A 120.0(6)
C10B O5B C15B 110.0(3)
C21B O6B C10B 105.5(3)
O1B C1B C2B 117.9(5)
O1B C1B C6B 122.1(5)
C2B C1B C6B 119.9(5)
C3B C2B C1B 119.9(5)
C2B C3B C4B 121.6(5)
C5B C4B C3B 119.1(5)
C4B C5B C6B 120.2(4)
C4B C5B C10B 119.6(4)
C6B C5B C10B 120.0(4)
C1B C6B C5B 119.1(5)
C1B C6B C7B 120.4(5)
C5B C6B C7B 120.5(4)
O2B C7B C6B 121.7(5)
O2B C7B C8B 120.3(5)
C6B C7B C8B 118.0(4)
C14B C8B C7B 119.2(5)
C14B C8B C9B 123.8(4)
C7B C8B C9B 116.7(4)
C16B C9B C8B 118.5(4)
C16B C9B C10B 100.4(4)
C8B C9B C10B 108.3(4)
C16B C9B C11B 114.0(4)
C8B C9B C11B 112.7(4)
C10B C9B C11B 100.1(4)
O5B C10B O6B 109.3(3)
O5B C10B C5B 111.9(4)
O6B C10B C5B 106.7(3)
O5B C10B C9B 108.8(4)
O6B C10B C9B 102.9(3)
C5B C10B C9B 116.7(4)
C15B C11B C12B 113.6(4)
C15B C11B C9B 104.6(4)
C12B C11B C9B 114.4(4)
O4B C12B C13B 110.8(4)
O4B C12B C30B 111.2(4)
C13B C12B C30B 106.6(5)
O4B C12B C11B 104.1(4)
C13B C12B C11B 110.5(4)
C30B C12B C11B 113.8(4)
O3B C13B C14B 121.3(5)
O3B C13B C12B 122.1(5)
C14B C13B C12B 116.6(4)
C8B C14B C13B 122.4(5)
O5B C15B C31B 108.7(4)
O5B C15B C11B 106.6(3)
C31B C15B C11B 114.4(4)
C17B C16B C21B 119.7(5)
C17B C16B C9B 132.9(4)
C21B C16B C9B 107.4(4)
C16B C17B C18B 118.2(5)
C19B C18B C17B 122.6(5)
C18B C19B C20B 120.0(5)
C18B C19B C25B 120.4(5)
C20B C19B C25B 119.5(5)
C21B C20B C19B 116.8(4)
C21B C20B C22B 122.5(4)
C19B C20B C22B 120.7(4)
O6B C21B C20B 125.4(4)
O6B C21B C16B 111.9(4)
C20B C21B C16B 122.7(4)
O7B C22B C23B 119.4(4)
O7B C22B C20B 121.6(4)
C23B C22B C20B 119.0(4)
C29B C23B C24B 118.2(4)
C29B C23B C22B 121.4(4)
C24B C23B C22B 120.4(4)
C26B C24B C23B 119.4(5)
C26B C24B C25B 120.6(5)
C23B C24B C25B 120.0(5)
O8B C25B C19B 120.5(5)
O8B C25B C24B 119.9(5)
C19B C25B C24B 119.6(5)
C27B C26B C24B 122.3(5)
C28B C27B C26B 117.8(5)
C28B C27B C32B 121.5(5)
C26B C27B C32B 120.7(5)
C27B C28B C29B 123.1(5)
O9B C29B C28B 118.5(5)
O9B C29B C23B 122.2(5)
C28B C29B C23B 119.2(5)

loop_
_geom_bond_atom_site_label_1
_geom_bond_atom_site_label_2
_geom_bond_distance
O1A C1A 1.324(7)
O2A C7A 1.225(7)
O3A C13A 1.203(7)
O4A C12A 1.408(7)
O5A C10A 1.366(6)
O5A C15A 1.461(6)
O6A C21A 1.361(5)
O6A C10A 1.491(5)
O7A C22A 1.221(6)
O8A C25A 1.202(6)
O9A C29A 1.342(7)
C1A C2A 1.379(8)
C1A C6A 1.414(7)
C2A C3A 1.375(8)
C3A C4A 1.371(7)
C4A C5A 1.359(7)
C5A C6A 1.426(7)
C5A C10A 1.495(7)
C6A C7A 1.468(8)
C7A C8A 1.499(8)
C8A C14A 1.304(7)
C8A C9A 1.518(7)
C9A C16A 1.518(7)
C9A C11A 1.531(7)
C9A C10A 1.537(7)
C11A C15A 1.529(7)
C11A C12A 1.533(7)
C12A C13A 1.524(9)
C12A C30A 1.533(8)
C13A C14A 1.487(9)
C15A C31A 1.524(8)
C16A C17A 1.372(7)
C16A C21A 1.397(6)
C17A C18A 1.384(7)
C18A C19A 1.391(7)
C19A C20A 1.416(6)
C19A C25A 1.482(7)
C20A C21A 1.378(6)
C20A C22A 1.494(6)
C22A C23A 1.472(7)
C23A C29A 1.388(7)
C23A C24A 1.412(7)
C24A C26A 1.398(7)
C24A C25A 1.465(7)
C26A C27A 1.385(8)
C27A C28A 1.369(9)
C27A C32A 1.521(8)
C28A C29A 1.387(8)
O1B C1B 1.347(7)
O2B C7B 1.222(6)
O3B C13B 1.205(5)
O4B C12B 1.409(6)
O5B C10B 1.384(5)
O5B C15B 1.450(5)
O6B C21B 1.369(5)
O6B C10B 1.483(5)
O7B C22B 1.230(5)
O8B C25B 1.221(6)
O9B C29B 1.327(6)
C1B C2B 1.374(8)
C1B C6B 1.398(7)
C2B C3B 1.356(7)
C3B C4B 1.392(7)
C4B C5B 1.364(6)
C5B C6B 1.405(6)
C5B C10B 1.513(6)
C6B C7B 1.453(7)
C7B C8B 1.469(7)
C8B C14B 1.340(6)
C8B C9B 1.496(6)
C9B C16B 1.494(6)
C9B C10B 1.536(6)
C9B C11B 1.554(6)
C11B C15B 1.534(6)
C11B C12B 1.535(7)
C12B C13B 1.513(7)
C12B C30B 1.514(7)
C13B C14B 1.476(7)
C15B C31B 1.513(7)
C16B C17B 1.388(6)
C16B C21B 1.395(6)
C17B C18B 1.392(7)
C18B C19B 1.374(7)
C19B C20B 1.422(6)
C19B C25B 1.468(7)
C20B C21B 1.393(6)
C20B C22B 1.475(6)
C22B C23B 1.462(6)
C23B C29B 1.403(6)
C23B C24B 1.420(6)
C24B C26B 1.391(7)
C24B C25B 1.477(7)
C26B C27B 1.375(7)
C27B C28B 1.361(7)
C27B C32B 1.511(7)
C28B C29B 1.393(7)

loop_
_geom_hbond_atom_site_label_D
_geom_hbond_atom_site_label_H
_geom_hbond_atom_site_label_A
_geom_hbond_distance_DH
_geom_hbond_distance_HA
_geom_hbond_distance_DA
_geom_hbond_angle_DHA
_geom_hbond_site_symmetry_A
O4A H4A O7A 0.82 2.15 2.904(5) 153.0 4_457
O4B H4B O7B 0.82 1.98 2.788(5) 169.9 3_646

loop_
_geom_torsion_atom_site_label_1
_geom_torsion_atom_site_label_2
_geom_torsion_atom_site_label_3
_geom_torsion_atom_site_label_4
_geom_torsion
O1A C1A C2A C3A -177.2(6)
C6A C1A C2A C3A 0.4(9)
C1A C2A C3A C4A -2.1(9)
C2A C3A C4A C5A 1.7(9)
C3A C4A C5A C6A 0.4(8)
C3A C4A C5A C10A -175.4(5)
O1A C1A C6A C5A 179.2(5)
C2A C1A C6A C5A 1.6(8)
O1A C1A C6A C7A 1.8(9)
C2A C1A C6A C7A -175.8(5)
C4A C5A C6A C1A -2.1(7)
C10A C5A C6A C1A 173.8(5)
C4A C5A C6A C7A 175.3(5)
C10A C5A C6A C7A -8.8(7)
C1A C6A C7A O2A -0.1(9)
C5A C6A C7A O2A -177.5(5)
C1A C6A C7A C8A 177.7(5)
C5A C6A C7A C8A 0.3(7)
O2A C7A C8A C14A 28.0(9)
C6A C7A C8A C14A -149.9(6)
O2A C7A C8A C9A -153.8(5)
C6A C7A C8A C9A 28.4(7)
C14A C8A C9A C16A -115.3(6)
C7A C8A C9A C16A 66.5(6)
C14A C8A C9A C11A 18.8(7)
C7A C8A C9A C11A -159.4(4)
C14A C8A C9A C10A 132.2(6)
C7A C8A C9A C10A -46.0(6)
C15A O5A C10A O6A 96.6(4)
C15A O5A C10A C5A -146.0(4)
C15A O5A C10A C9A -14.2(5)
C21A O6A C10A O5A -148.4(3)
C21A O6A C10A C5A 89.7(4)
C21A O6A C10A C9A -33.5(4)
C4A C5A C10A O5A -68.6(6)
C6A C5A C10A O5A 115.6(5)
C4A C5A C10A O6A 51.8(6)
C6A C5A C10A O6A -124.0(5)
C4A C5A C10A C9A 164.4(5)
C6A C5A C10A C9A -11.4(7)
C8A C9A C10A O5A -91.4(5)
C16A C9A C10A O5A 148.9(4)
C11A C9A C10A O5A 29.5(5)
C8A C9A C10A O6A 152.2(4)
C16A C9A C10A O6A 32.4(5)
C11A C9A C10A O6A -87.0(4)
C8A C9A C10A C5A 37.7(6)
C16A C9A C10A C5A -82.1(5)
C11A C9A C10A C5A 158.6(4)
C8A C9A C11A C15A 86.9(5)
C16A C9A C11A C15A -140.3(4)
C10A C9A C11A C15A -32.1(5)
C8A C9A C11A C12A -38.9(6)
C16A C9A C11A C12A 93.8(5)
C10A C9A C11A C12A -157.9(4)
C15A C11A C12A O4A 44.7(7)
C9A C11A C12A O4A 163.9(5)
C15A C11A C12A C13A -75.9(7)
C9A C11A C12A C13A 43.3(6)
C15A C11A C12A C30A 164.9(5)
C9A C11A C12A C30A -75.9(6)
O4A C12A C13A O3A 37.6(8)
C30A C12A C13A O3A -82.1(8)
C11A C12A C13A O3A 155.3(6)
O4A C12A C13A C14A -145.7(5)
C30A C12A C13A C14A 94.6(6)
C11A C12A C13A C14A -28.0(8)
C7A C8A C14A C13A 174.8(5)
C9A C8A C14A C13A -3.3(9)
O3A C13A C14A C8A -175.0(7)
C12A C13A C14A C8A 8.2(9)
C10A O5A C15A C31A -131.8(5)
C10A O5A C15A C11A -7.3(6)
C9A C11A C15A O5A 25.3(5)
C12A C11A C15A O5A 151.0(5)
C9A C11A C15A C31A 145.7(5)
C12A C11A C15A C31A -88.6(6)
C8A C9A C16A C17A 39.5(7)
C11A C9A C16A C17A -93.6(7)
C10A C9A C16A C17A 158.0(5)
C8A C9A C16A C21A -140.0(4)
C11A C9A C16A C21A 86.9(5)
C10A C9A C16A C21A -21.6(5)
C21A C16A C17A C18A -0.9(7)
C9A C16A C17A C18A 179.6(5)
C16A C17A C18A C19A -0.3(8)
C17A C18A C19A C20A 0.8(7)
C17A C18A C19A C25A -177.6(5)
C18A C19A C20A C21A -0.1(6)
C25A C19A C20A C21A 178.2(4)
C18A C19A C20A C22A -179.2(4)
C25A C19A C20A C22A -0.9(7)
C10A O6A C21A C20A -159.2(4)
C10A O6A C21A C16A 20.9(5)
C19A C20A C21A O6A 179.0(4)
C22A C20A C21A O6A -1.9(7)
C19A C20A C21A C16A -1.1(6)
C22A C20A C21A C16A 178.0(4)
C17A C16A C21A O6A -178.5(4)
C9A C16A C21A O6A 1.1(5)
C17A C16A C21A C20A 1.6(7)
C9A C16A C21A C20A -178.8(4)
C21A C20A C22A O7A -2.7(7)
C19A C20A C22A O7A 176.4(4)
C21A C20A C22A C23A 176.2(4)
C19A C20A C22A C23A -4.7(6)
O7A C22A C23A C29A 3.2(8)
C20A C22A C23A C29A -175.7(5)
O7A C22A C23A C24A -175.2(5)
C20A C22A C23A C24A 5.9(7)
C29A C23A C24A C26A 1.1(8)
C22A C23A C24A C26A 179.5(5)
C29A C23A C24A C25A -179.8(5)
C22A C23A C24A C25A -1.4(7)
C26A C24A C25A O8A -4.9(8)
C23A C24A C25A O8A 175.9(6)
C26A C24A C25A C19A 174.9(5)
C23A C24A C25A C19A -4.3(7)
C18A C19A C25A O8A 3.7(8)
C20A C19A C25A O8A -174.8(5)
C18A C19A C25A C24A -176.2(5)
C20A C19A C25A C24A 5.4(7)
C23A C24A C26A C27A -1.6(8)
C25A C24A C26A C27A 179.3(5)
C24A C26A C27A C28A 2.5(9)
C24A C26A C27A C32A -179.7(5)
C26A C27A C28A C29A -3.1(10)
C32A C27A C28A C29A 179.1(6)
C24A C23A C29A O9A 176.8(6)
C22A C23A C29A O9A -1.6(9)
C24A C23A C29A C28A -1.6(8)
C22A C23A C29A C28A -180.0(5)
C27A C28A C29A O9A -175.8(6)
C27A C28A C29A C23A 2.7(10)
O1B C1B C2B C3B -178.3(6)
C6B C1B C2B C3B 0.5(9)
C1B C2B C3B C4B -1.0(9)
C2B C3B C4B C5B 0.3(8)
C3B C4B C5B C6B 0.8(7)
C3B C4B C5B C10B -174.8(4)
O1B C1B C6B C5B 179.4(5)
C2B C1B C6B C5B 0.6(8)
O1B C1B C6B C7B 0.5(9)
C2B C1B C6B C7B -178.2(6)
C4B C5B C6B C1B -1.3(8)
C10B C5B C6B C1B 174.3(5)
C4B C5B C6B C7B 177.6(5)
C10B C5B C6B C7B -6.8(7)
C1B C6B C7B O2B 0.0(9)
C5B C6B C7B O2B -178.8(6)
C1B C6B C7B C8B 176.1(5)
C5B C6B C7B C8B -2.7(8)
O2B C7B C8B C14B 35.2(8)
C6B C7B C8B C14B -141.0(5)
O2B C7B C8B C9B -149.7(6)
C6B C7B C8B C9B 34.2(7)
C14B C8B C9B C16B -123.3(5)
C7B C8B C9B C16B 61.7(6)
C14B C8B C9B C10B 123.3(5)
C7B C8B C9B C10B -51.6(5)
C14B C8B C9B C11B 13.6(7)
C7B C8B C9B C11B -161.4(4)
C15B O5B C10B O6B 88.2(4)
C15B O5B C10B C5B -153.9(4)
C15B O5B C10B C9B -23.5(5)
C21B O6B C10B O5B -147.2(3)
C21B O6B C10B C5B 91.7(4)
C21B O6B C10B C9B -31.7(4)
C4B C5B C10B O5B -72.2(5)
C6B C5B C10B O5B 112.1(5)
C4B C5B C10B O6B 47.2(5)
C6B C5B C10B O6B -128.4(4)
C4B C5B C10B C9B 161.6(4)
C6B C5B C10B C9B -14.0(6)
C16B C9B C10B O5B 148.6(4)
C8B C9B C10B O5B -86.5(4)
C11B C9B C10B O5B 31.7(4)
C16B C9B C10B O6B 32.8(4)
C8B C9B C10B O6B 157.7(3)
C11B C9B C10B O6B -84.2(4)
C16B C9B C10B C5B -83.7(4)
C8B C9B C10B C5B 41.2(5)
C11B C9B C10B C5B 159.4(4)
C16B C9B C11B C15B -133.7(4)
C8B C9B C11B C15B 87.4(5)
C10B C9B C11B C15B -27.4(4)
C16B C9B C11B C12B 101.4(5)
C8B C9B C11B C12B -37.5(5)
C10B C9B C11B C12B -152.3(4)
C15B C11B C12B O4B 49.7(5)
C9B C11B C12B O4B 169.7(4)
C15B C11B C12B C13B -69.2(5)
C9B C11B C12B C13B 50.7(5)
C15B C11B C12B C30B 170.9(4)
C9B C11B C12B C30B -69.1(5)
O4B C12B C13B O3B 24.3(7)
C30B C12B C13B O3B -96.8(6)
C11B C12B C13B O3B 139.1(5)
O4B C12B C13B C14B -155.4(4)
C30B C12B C13B C14B 83.5(5)
C11B C12B C13B C14B -40.6(6)
C7B C8B C14B C13B 171.0(5)
C9B C8B C14B C13B -3.8(8)
O3B C13B C14B C8B -161.6(5)
C12B C13B C14B C8B 18.0(7)
C10B O5B C15B C31B -119.4(4)
C10B O5B C15B C11B 4.4(5)
C12B C11B C15B O5B 141.1(4)
C9B C11B C15B O5B 15.7(5)
C12B C11B C15B C31B -98.8(5)
C9B C11B C15B C31B 135.8(4)
C8B C9B C16B C17B 41.6(7)
C10B C9B C16B C17B 159.2(5)
C11B C9B C16B C17B -94.7(6)
C8B C9B C16B C21B -140.9(4)
C10B C9B C16B C21B -23.4(4)
C11B C9B C16B C21B 82.7(5)
C21B C16B C17B C18B -2.2(7)
C9B C16B C17B C18B 174.9(5)
C16B C17B C18B C19B 0.6(9)
C17B C18B C19B C20B 1.9(9)
C17B C18B C19B C25B 179.0(5)
C18B C19B C20B C21B -2.7(7)
C25B C19B C20B C21B -179.8(5)
C18B C19B C20B C22B 179.7(5)
C25B C19B C20B C22B 2.6(7)
C10B O6B C21B C20B -161.4(4)
C10B O6B C21B C16B 17.7(4)
C19B C20B C21B O6B -179.9(4)
C22B C20B C21B O6B -2.3(7)
C19B C20B C21B C16B 1.1(6)
C22B C20B C21B C16B 178.7(4)
C17B C16B C21B O6B -177.7(4)
C9B C16B C21B O6B 4.4(5)
C17B C16B C21B C20B 1.4(7)
C9B C16B C21B C20B -176.4(4)
C21B C20B C22B O7B -5.5(7)
C19B C20B C22B O7B 172.0(5)
C21B C20B C22B C23B 173.4(4)
C19B C20B C22B C23B -9.1(6)
O7B C22B C23B C29B 5.5(7)
C20B C22B C23B C29B -173.4(4)
O7B C22B C23B C24B -173.0(4)
C20B C22B C23B C24B 8.1(6)
C29B C23B C24B C26B 0.0(7)
C22B C23B C24B C26B 178.6(5)
C29B C23B C24B C25B -179.2(5)
C22B C23B C24B C25B -0.7(7)
C18B C19B C25B O8B 6.6(9)
C20B C19B C25B O8B -176.3(6)
C18B C19B C25B C24B -172.1(5)
C20B C19B C25B C24B 5.0(8)
C26B C24B C25B O8B -4.0(9)
C23B C24B C25B O8B 175.2(5)
C26B C24B C25B C19B 174.8(5)
C23B C24B C25B C19B -6.0(8)
C23B C24B C26B C27B -0.4(8)
C25B C24B C26B C27B 178.9(5)
C24B C26B C27B C28B 0.8(8)
C24B C26B C27B C32B -179.1(5)
C26B C27B C28B C29B -0.9(8)
C32B C27B C28B C29B 179.0(5)
C27B C28B C29B O9B -177.7(5)
C27B C28B C29B C23B 0.6(8)
C24B C23B C29B O9B 178.1(4)
C22B C23B C29B O9B -0.4(7)
C24B C23B C29B C28B -0.2(7)
C22B C23B C29B C28B -178.7(4)
